data_4129148
loop_
_publ_author_name
'Cetin, Muhammet Mustafa'
'Beldjoudi, Yassine'
'Roy, Indranil'
'Anamimoghadam, Ommid'
'Bae, Youn Jue'
'Young, Ryan M.'
'Krzyaniak, Matthew D.'
'Stern, Charlotte L.'
'Philp, Douglas'
'Alsubaie, Fehaid M.'
'Wasielewski, Michael R.'
'Stoddart, J. Fraser'

_publ_section_title
;
 Combining Intra- and Intermolecular Charge Transfer with Polycationic
 Cyclophanes to Design 2D Tessellations.
;
_journal_name_full 'Journal of the American Chemical Society'
_journal_paper_doi 10.1021/jacs.9b07877
_journal_year 2019
_chemical_formula_moiety '7.5(C6 H4 S4), C66 H54 N6, 6(F6 P)'
_chemical_formula_sum 'C111 H84 F36 N6 P6 S30'
_chemical_formula_weight 3333.46
_space_group_crystal_system monoclinic
_space_group_IT_number 14
_space_group_name_Hall '-P 2yn'
_space_group_name_H-M_alt 'P 1 21/n 1'
_atom_sites_solution_hydrogens geom
_atom_sites_solution_primary dual
_audit_creation_date 2019-07-20
_audit_creation_method
;
Olex2 1.2
(compiled 2018.05.29 svn.r3508 for OlexSys, GUI svn.r5506)
;
_audit_update_record
;
2019-07-22 # Formatted by publCIF

;
_cell_angle_alpha 90
_cell_angle_beta 107.481(4)
_cell_angle_gamma 90
_cell_formula_units_Z 4
_cell_length_a 19.1639(12)
_cell_length_b 33.6907(18)
_cell_length_c 23.3216(14)
_cell_measurement_reflns_used 3588
_cell_measurement_temperature 100(2)
_cell_measurement_theta_max 35.75
_cell_measurement_theta_min 2.75
_cell_volume 14362.1(15)
_computing_cell_refinement 'SAINT V8.38A (?, 2016)'
_computing_data_collection 'Bruker APEX2'
_computing_data_reduction 'SAINT V8.38A (?, 2016)'
_computing_molecular_graphics 'Olex2 (Dolomanov et al., 2009)'
_computing_publication_material 'Olex2 (Dolomanov et al., 2009)'
_computing_structure_refinement 'XL (Sheldrick, 2008)'
_computing_structure_solution 'XM (Sheldrick, 2008)'
_diffrn_ambient_temperature 100.04
_diffrn_measured_fraction_theta_full 0.977
_diffrn_measured_fraction_theta_max 0.977
_diffrn_measurement_device_type 'Bruker APEX-II CCD'
_diffrn_measurement_method '\f and \w scans'
_diffrn_radiation_type CuK\a
_diffrn_radiation_wavelength 1.54178
_diffrn_reflns_av_R_equivalents 0.0898
_diffrn_reflns_av_unetI/netI 0.0890
_diffrn_reflns_Laue_measured_fraction_full 0.977
_diffrn_reflns_Laue_measured_fraction_max 0.977
_diffrn_reflns_limit_h_max 15
_diffrn_reflns_limit_h_min -14
_diffrn_reflns_limit_k_max 26
_diffrn_reflns_limit_k_min -26
_diffrn_reflns_limit_l_max 17
_diffrn_reflns_limit_l_min -18
_diffrn_reflns_number 27780
_diffrn_reflns_point_group_measured_fraction_full 0.977
_diffrn_reflns_point_group_measured_fraction_max 0.977
_diffrn_reflns_theta_full 37.370
_diffrn_reflns_theta_max 37.370
_diffrn_reflns_theta_min 2.380
_diffrn_standards_number 0
_exptl_absorpt_coefficient_mu 5.609
_exptl_absorpt_correction_T_max 0.7483
_exptl_absorpt_correction_T_min 0.4987
_exptl_absorpt_correction_type multi-scan
_exptl_absorpt_process_details
'SADABS-2016/2 (Bruker,2016/2) was used for absorption correction. wR2(int) was 0.1010 before and 0.0656 after correction. The Ratio of minimum to maximum transmission is 0.6664. The \l/2 correction factor is Not present.'
_exptl_crystal_colour green
_exptl_crystal_density_diffrn 1.542
_exptl_crystal_description plates
_exptl_crystal_F_000 6744
_exptl_crystal_size_max 0.097
_exptl_crystal_size_mid 0.086
_exptl_crystal_size_min 0.055
_refine_diff_density_max 0.568
_refine_diff_density_min -0.560
_refine_diff_density_rms 0.101
_refine_ls_extinction_method none
_refine_ls_goodness_of_fit_ref 1.219
_refine_ls_hydrogen_treatment constr
_refine_ls_matrix_type full
_refine_ls_number_parameters 1690
_refine_ls_number_reflns 7170
_refine_ls_number_restraints 452
_refine_ls_restrained_S_all 1.202
_refine_ls_R_factor_all 0.1438
_refine_ls_R_factor_gt 0.1031
_refine_ls_shift/su_max 0.000
_refine_ls_shift/su_mean 0.000
_refine_ls_structure_factor_coef Fsqd
_refine_ls_weighting_details 'w=1/[\s^2^(Fo^2^)+(0.2000P)^2^] where P=(Fo^2^+2Fc^2^)/3'
_refine_ls_weighting_scheme calc
_refine_ls_wR_factor_gt 0.2702
_refine_ls_wR_factor_ref 0.3071
_reflns_Friedel_coverage 0.000
_reflns_number_gt 4623
_reflns_number_total 7170
_reflns_threshold_expression 'I > 2\s(I)'
_cod_data_source_file 4(6PF6)_TTF_FINALIZEDD.cif
_cod_data_source_block yb022bisz1
_cod_database_code 4129148
_publcif_datablock.id {5fb5b5c2-9d6c-4f91-85d8-11e9ac96b565}

_shelx_shelxl_version_number 2018/3
_shelx_space_group_comment
;
The symmetry employed for this shelxl refinement is uniquely defined
by the following loop, which should always be used as a source of
symmetry information in preference to the above space-group names.
They are only intended as comments.
;
_olex2_refinement_description
;
1. Fixed Uiso
 At 1.2 times of:
  All C(H) groups, All C(H,H) groups
2. Restrained distances
 S29-C90
 1.8 with sigma of 0.02
 S30-C90
 1.8 with sigma of 0.02
 S27-C89
 1.8 with sigma of 0.02
 C89-S26
 1.8 with sigma of 0.02
 S9-C95
 1.77 with sigma of 0.02
 C95-S7
 1.77 with sigma of 0.02
 C98-S8
 1.77 with sigma of 0.02
 C98-S6
 1.77 with sigma of 0.02
 C69-C70
 1.34 with sigma of 0.02
 C71-C70
 2.54 with sigma of 0.01
 C83-S23
 1.76 with sigma of 0.02
 C84-S25
 1.76 with sigma of 0.02
 C84-S28
 1.76 with sigma of 0.02
 C70-C69
 1.34 with sigma of 0.01
 C72-S20
 1.76 with sigma of 0.02
 S18-C71
 1.76 with sigma of 0.02
 C71-S17
 1.76 with sigma of 0.02
 C72-S19
 1.76 with sigma of 0.02
 C86-S25
 1.75 with sigma of 0.02
 S24-C82
 1.75 with sigma of 0.02
 S23-C81
 1.75 with sigma of 0.02
 C83-S24
 1.76 with sigma of 0.02
 S28-C85
 1.75 with sigma of 0.02
 C84-C83
 1.34 with sigma of 0.02
 C70-C69
 1.205 with sigma of 0.01
 C86-S25
 1.775 with sigma of 0.04
 S30-C92
 1.775 with sigma of 0.04
 S29-C91
 1.775 with sigma of 0.04
 C82-C81
 1.45 with sigma of 0.04
 C86-C85
 1.45 with sigma of 0.04
 S28-C85
 1.775 with sigma of 0.04
 C94-C93
 1.4 with sigma of 0.04
 C95-C98
 1.35 with sigma of 0.04
3. Restrained planarity
 S29, C90, S30, C92, C91
 with sigma of 0.1
 C89, S26, S27, C87, C88
 with sigma of 0.1
 S6, C98, S8, C96, C97
 with sigma of 0.1
 C93, S9, C95, S7, C94
 with sigma of 0.01
 C73, S19, C72, S20, C74
 with sigma of 0.01
4. Rigid bond restraints
 C102, C101
 with sigma for 1-2 distances of 0.01 and sigma for 1-3 distances of 0.01
 C96, C97
 with sigma for 1-2 distances of 0.01 and sigma for 1-3 distances of 0.01
 C93, C94
 with sigma for 1-2 distances of 0.01 and sigma for 1-3 distances of 0.01
 C2, C1
 with sigma for 1-2 distances of 0.01 and sigma for 1-3 distances of 0.01
 C7, C8
 with sigma for 1-2 distances of 0.01 and sigma for 1-3 distances of 0.01
 C9, C11
 with sigma for 1-2 distances of 0.01 and sigma for 1-3 distances of 0.01
 C107, C108
 with sigma for 1-2 distances of 0.01 and sigma for 1-3 distances of 0.01
 C8, C7
 with sigma for 1-2 distances of 0.01 and sigma for 1-3 distances of 0.01
 C65, C64
 with sigma for 1-2 distances of 0.01 and sigma for 1-3 distances of 0.01
 C62, C63
 with sigma for 1-2 distances of 0.01 and sigma for 1-3 distances of 0.01
 C67, C61
 with sigma for 1-2 distances of 0.01 and sigma for 1-3 distances of 0.01
 C53, C56
 with sigma for 1-2 distances of 0.01 and sigma for 1-3 distances of 0.01
 C54, C55
 with sigma for 1-2 distances of 0.01 and sigma for 1-3 distances of 0.01
 C52
 with sigma for 1-2 distances of 0.01 and sigma for 1-3 distances of 0.01
 C50, C47
 with sigma for 1-2 distances of 0.01 and sigma for 1-3 distances of 0.01
 C49, C48
 with sigma for 1-2 distances of 0.01 and sigma for 1-3 distances of 0.01
 C60, C59
 with sigma for 1-2 distances of 0.01 and sigma for 1-3 distances of 0.01
 C3, C4
 with sigma for 1-2 distances of 0.01 and sigma for 1-3 distances of 0.01
 C27, C29
 with sigma for 1-2 distances of 0.01 and sigma for 1-3 distances of 0.01
 C31, C32
 with sigma for 1-2 distances of 0.01 and sigma for 1-3 distances of 0.01
 C30, C29
 with sigma for 1-2 distances of 0.01 and sigma for 1-3 distances of 0.01
 C34, C33
 with sigma for 1-2 distances of 0.01 and sigma for 1-3 distances of 0.01
 C15, C23, C22, C21
 with sigma for 1-2 distances of 0.01 and sigma for 1-3 distances of 0.01
 C72, C71
 with sigma for 1-2 distances of 0.01 and sigma for 1-3 distances of 0.01
5. Uiso/Uaniso restraints and constraints
Uanis(C97) \\sim Ueq, Uanis(C96) \\sim Ueq, Uanis(C98) \\sim Ueq, Uanis(C95)
\\sim Ueq: with sigma of 0.1 and sigma for terminal atoms of 0.2
Uanis(C41) \\sim Ueq: with sigma of 0.1 and sigma for terminal atoms of 0.2
Uanis(C84) \\sim Ueq: with sigma of 0.1 and sigma for terminal atoms of 0.2
Uanis(C93) \\sim Ueq: with sigma of 0.1 and sigma for terminal atoms of 0.2
Uanis(S27) \\sim Ueq, Uanis(S26) \\sim Ueq: with sigma of 0.1 and sigma for
terminal atoms of 0.2
Uanis(C53) \\sim Ueq: with sigma of 0.05 and sigma for terminal atoms of 0.2
Uanis(C54) \\sim Ueq: with sigma of 0.05 and sigma for terminal atoms of 0.2
Uanis(C96) \\sim Ueq, Uanis(C97) \\sim Ueq: with sigma of 0.01 and sigma for
terminal atoms of 0.01
Uanis(C94) \\sim Ueq, Uanis(C93) \\sim Ueq: with sigma of 0.01 and sigma for
terminal atoms of 0.01
Uanis(C109) \\sim Ueq: with sigma of 0.01 and sigma for terminal atoms of 0.01
Uanis(C110) \\sim Ueq: with sigma of 0.01 and sigma for terminal atoms of 0.01
Uanis(C107) \\sim Ueq, Uanis(C108) \\sim Ueq: with sigma of 0.01 and sigma for
terminal atoms of 0.01
Uanis(C106) \\sim Ueq, Uanis(C105) \\sim Ueq: with sigma of 0.01 and sigma for
terminal atoms of 0.01
Uanis(C73) \\sim Ueq, Uanis(C74) \\sim Ueq: with sigma of 0.01 and sigma for
terminal atoms of 0.01
Uanis(C70) \\sim Ueq, Uanis(C69) \\sim Ueq: with sigma of 0.01 and sigma for
terminal atoms of 0.01
Uanis(C16) \\sim Ueq, Uanis(C10) \\sim Ueq, Uanis(C111) \\sim Ueq: with sigma
of 0.01 and sigma for terminal atoms of 0.01
Uanis(C90) \\sim Ueq, Uanis(C89) \\sim Ueq: with sigma of 0.01 and sigma for
terminal atoms of 0.01
Uanis(C87) \\sim Ueq, Uanis(C88) \\sim Ueq: with sigma of 0.01 and sigma for
terminal atoms of 0.01
Uanis(C83) \\sim Ueq, Uanis(C84) \\sim Ueq: with sigma of 0.01 and sigma for
terminal atoms of 0.01
Uanis(C91) \\sim Ueq, Uanis(C92) \\sim Ueq: with sigma of 0.01 and sigma for
terminal atoms of 0.01
Uanis(C103) \\sim Ueq: with sigma of 0.01 and sigma for terminal atoms of 0.01
Uanis(C58) \\sim Ueq, Uanis(C63) \\sim Ueq, Uanis(C65) \\sim Ueq, Uanis(C68)
\\sim Ueq: with sigma of 0.01 and sigma for terminal atoms of 0.01
Uanis(C51) \\sim Ueq, Uanis(C52) \\sim Ueq: with sigma of 0.01 and sigma for
terminal atoms of 0.01
Uanis(C48) \\sim Ueq: with sigma of 0.01 and sigma for terminal atoms of 0.01
Uanis(C60) \\sim Ueq, Uanis(C61) \\sim Ueq: with sigma of 0.01 and sigma for
terminal atoms of 0.01
Uanis(C4) \\sim Ueq: with sigma of 0.01 and sigma for terminal atoms of 0.01
Uanis(C8) \\sim Ueq: with sigma of 0.01 and sigma for terminal atoms of 0.01
Uanis(C45) \\sim Ueq, Uanis(C44) \\sim Ueq, Uanis(C43) \\sim Ueq, Uanis(C38)
\\sim Ueq, Uanis(C42) \\sim Ueq, Uanis(C41) \\sim Ueq, Uanis(C40) \\sim Ueq,
Uanis(C39) \\sim Ueq, Uanis(C37) \\sim Ueq: with sigma of 0.01 and sigma for
terminal atoms of 0.01
Uanis(C82) \\sim Ueq, Uanis(C81) \\sim Ueq: with sigma of 0.01 and sigma for
terminal atoms of 0.01
Uanis(N1) \\sim Ueq, Uanis(N5) \\sim Ueq: with sigma of 0.015 and sigma for
terminal atoms of 0.015
Uanis(C15) \\sim Ueq, Uanis(C18) \\sim Ueq, Uanis(C14) \\sim Ueq: with sigma of
0.01 and sigma for terminal atoms of 0.01
Uanis(C72) \\sim Ueq: with sigma of 0.01 and sigma for terminal atoms of 0.01
Uanis(C98) \\sim Ueq: with sigma of 0.01 and sigma for terminal atoms of 0.01
Uanis(C33) \\sim Ueq: with sigma of 0.01 and sigma for terminal atoms of 0.01
Uanis(C59) \\sim Ueq: with sigma of 0.01 and sigma for terminal atoms of 0.01
6. Rigid body (RIGU) restrains
 S28, C85, C86, S25
 with sigma for 1-2 distances of 0.002 and sigma for 1-3 distances of 0.002
7.a Secondary CH2 refined with riding coordinates:
 C12(H12A,H12B), C24(H24A,H24B), C35(H35A,H35B), C46(H46A,H46B), C57(H57A,
 H57B), C68(H68A,H68B)
7.b Aromatic/amide H refined with riding coordinates:
 C3(H3), C4(H4), C5(H5), C6(H6), C7(H7), C8(H8), C9(H9), C11(H11), C14(H14),
 C15(H15), C16(H16), C18(H18), C19(H19), C20(H20), C22(H22), C25(H25), C26(H26),
  C27(H27), C28(H28), C31(H31), C32(H32), C33(H33), C34(H34), C44(H44),
 C45(H45), C37(H37), C39(H39), C41(H41), C42(H42), C47(H47), C48(H48), C49(H49),
  C50(H50), C53(H53), C54(H54), C55(H55), C56(H56), C59(H59), C60(H60),
 C63(H63), C64(H64), C66(H66), C67(H67), C69(H69), C70(H70), C73(H73), C74(H74),
  C75(H75), C76(H76), C79(H79), C80(H80), C81(H81), C82(H82), C85(H85),
 C86(H86), C87(H87), C88(H88), C91(H91), C92(H92), C93(H93), C94(H94), C96(H96),
  C97(H97), C99(H99), C100(H100), C103(H103), C104(H104), C105(H105),
 C106(H106), C109(H109), C110(H110), C111(H111)
7.c Fitted hexagon refined as free rotating group:
 C38(C43,C44,C45,C36,C37)
;
_olex2_submission_special_instructions 'No special instructions were received'

loop_
_space_group_symop_operation_xyz
'x, y, z'
'-x+1/2, y+1/2, -z+1/2'
'-x, -y, -z'
'x-1/2, -y-1/2, z-1/2'

loop_
_atom_site_label
_atom_site_type_symbol
_atom_site_fract_x
_atom_site_fract_y
_atom_site_fract_z
_atom_site_U_iso_or_equiv
_atom_site_adp_type
_atom_site_occupancy
_atom_site_site_symmetry_order
_atom_site_calc_flag
_atom_site_refinement_flags_posn
_atom_site_refinement_flags_adp
_atom_site_disorder_assembly
_atom_site_disorder_group
S1 S 0.6236(3) 0.77618(17) 0.2033(3) 0.079(2) Uani 1 1 d . . . .
S2 S 0.0875(3) 0.56313(18) 0.3280(3) 0.077(2) Uani 1 1 d . . . .
S3 S 0.6824(4) 0.6652(2) 0.5034(3) 0.125(3) Uani 1 1 d . . . .
S4 S 0.5343(4) 0.6878(2) 0.4387(4) 0.137(3) Uani 1 1 d . . . .
S5 S 0.5199(6) 0.6084(3) 0.3560(4) 0.183(4) Uani 1 1 d . . . .
S6 S 0.5598(5) 0.5885(3) 0.2068(5) 0.188(4) Uani 1 1 d D . . .
S7 S 0.4364(5) 0.6472(2) 0.1218(5) 0.171(4) Uani 1 1 d D . . .
S8 S 0.6485(5) 0.6002(4) 0.1274(5) 0.208(5) Uani 1 1 d D . . .
S9 S 0.5260(7) 0.6543(4) 0.0366(5) 0.208(5) Uani 1 1 d D . . .
S10 S 0.6694(6) 0.5863(3) 0.4269(5) 0.177(4) Uani 1 1 d . . . .
S11 S 0.8462(3) 0.74945(17) 0.3149(3) 0.076(2) Uani 1 1 d . . . .
S12 S 0.7293(3) 0.71501(17) 0.1968(3) 0.086(2) Uani 1 1 d . . . .
S13 S 0.1059(3) 0.46918(19) 0.3156(3) 0.080(2) Uani 1 1 d . . . .
S14 S 0.7402(3) 0.81133(17) 0.3251(3) 0.085(2) Uani 1 1 d . . . .
S15 S 0.2478(3) 0.4717(2) 0.4106(3) 0.098(2) Uani 1 1 d . . . .
S16 S 0.2307(3) 0.56743(19) 0.4217(3) 0.089(2) Uani 1 1 d . . . .
S17 S 0.6637(6) 0.3657(3) 0.4671(5) 0.204(4) Uani 1 1 d D . . .
S18 S 0.5264(6) 0.3682(3) 0.3666(5) 0.183(4) Uani 1 1 d D . . .
S19 S 0.7295(6) 0.4391(4) 0.4045(5) 0.214(5) Uani 1 1 d D . . .
S20 S 0.5943(5) 0.4383(2) 0.3087(5) 0.177(4) Uani 1 1 d D . . .
S21 S 0.0557(4) 0.5542(2) -0.0134(3) 0.113(3) Uani 1 1 d . . . .
S22 S -0.0652(4) 0.5397(2) 0.0360(3) 0.114(3) Uani 1 1 d . . . .
S23 S 0.3755(4) 0.5708(2) 0.2132(4) 0.136(3) Uani 1 1 d D . . .
S24 S 0.2831(5) 0.5463(4) 0.2888(4) 0.193(5) Uani 1 1 d D . . .
S25 S 0.4113(6) 0.4794(3) 0.1994(4) 0.182(4) Uani 1 1 d D U . .
S26 S 0.2177(7) 0.5132(4) -0.0613(7) 0.229(5) Uani 1 1 d D U . .
S27 S 0.3410(8) 0.5159(5) 0.0459(6) 0.275(8) Uani 1 1 d D U . .
S28 S 0.3189(7) 0.4551(4) 0.2718(5) 0.228(6) Uani 1 1 d D U . .
S29 S 0.3457(6) 0.4137(4) 0.0424(5) 0.212(5) Uani 1 1 d D . . .
S30 S 0.2205(6) 0.4167(4) -0.0604(6) 0.212(5) Uani 1 1 d D . . .
N1 N 0.1402(15) 0.4126(8) 0.1158(10) 0.074(8) Uani 1 1 d . U . .
N2 N 0.1186(13) 0.6185(8) 0.1535(9) 0.084(7) Uani 1 1 d . . . .
N3 N 0.5478(11) 0.2745(5) 0.2797(10) 0.055(5) Uani 1 1 d . . . .
N4 N 0.8754(11) 0.3795(5) 0.3669(10) 0.062(5) Uani 1 1 d . . . .
N5 N 0.8373(14) 0.6459(6) 0.3787(11) 0.065(6) Uani 1 1 d . U . .
N6 N 0.5142(12) 0.7558(7) 0.2991(11) 0.074(7) Uani 1 1 d . . . .
P1 P 0.9013(4) 0.6359(2) 0.2129(4) 0.087(2) Uani 1 1 d . . . .
P2 P 0.9348(4) 0.3968(3) 0.1971(4) 0.107(3) Uani 1 1 d . . . .
P3 P 0.5848(5) 0.2136(2) 0.4764(4) 0.098(3) Uani 1 1 d . . . .
P4 P 0.4283(5) 0.2199(3) 0.0613(5) 0.120(3) Uani 1 1 d . . . .
P5 P 0.2079(7) 0.6720(3) 0.0060(5) 0.134(3) Uani 1 1 d . . . .
P6 P 0.8977(5) 0.6931(2) 0.5960(3) 0.080(2) Uani 1 1 d . . . .
F2 F 0.9712(11) 0.6210(5) 0.2598(7) 0.179(8) Uani 1 1 d . . . .
F4 F 0.9477(11) 0.6662(5) 0.1894(7) 0.182(8) Uani 1 1 d . . . .
F6 F 0.8884(6) 0.6659(3) 0.2628(6) 0.086(4) Uani 1 1 d . . . .
F5 F 0.8289(10) 0.6474(6) 0.1684(8) 0.200(10) Uani 1 1 d . . A 2
F1 F 0.8544(13) 0.6035(5) 0.2361(9) 0.200(10) Uani 1 1 d . . . .
F3 F 0.9150(6) 0.6047(4) 0.1664(6) 0.098(4) Uani 1 1 d . . . .
F7 F 0.9169(9) 0.4277(4) 0.2437(7) 0.147(6) Uani 1 1 d . . . .
F10 F 0.9402(7) 0.4336(4) 0.1553(6) 0.112(4) Uani 1 1 d . . . .
F9 F 1.0187(9) 0.4012(5) 0.2289(7) 0.150(6) Uani 1 1 d . . . .
F8 F 0.9583(9) 0.3670(4) 0.1507(8) 0.145(6) Uani 1 1 d . . B 1
F11 F 0.9312(8) 0.3609(4) 0.2384(7) 0.144(6) Uani 1 1 d . . C 2
F12 F 0.8538(10) 0.3915(5) 0.1635(7) 0.157(6) Uani 1 1 d . . . .
F13 F 0.5231(8) 0.1938(4) 0.5050(6) 0.121(5) Uani 1 1 d . . . .
F14 F 0.6482(9) 0.2035(4) 0.5355(7) 0.123(5) Uani 1 1 d . . . .
F15 F 0.5745(8) 0.2541(4) 0.5069(6) 0.133(5) Uani 1 1 d . . . .
F16 F 0.5239(7) 0.2240(4) 0.4176(5) 0.102(4) Uani 1 1 d . . . .
F17 F 0.6471(9) 0.2323(5) 0.4491(7) 0.164(7) Uani 1 1 d . . . .
F18 F 0.5937(8) 0.1719(5) 0.4484(7) 0.150(6) Uani 1 1 d . . . .
F19 F 0.5054(11) 0.2190(6) 0.0581(17) 0.30(2) Uani 1 1 d . . D 2
F21 F 0.3546(13) 0.2159(9) 0.0681(15) 0.307(18) Uani 1 1 d . . E 1
F23 F 0.4241(9) 0.1739(5) 0.0349(7) 0.155(6) Uani 1 1 d . . . .
F22 F 0.3901(14) 0.2320(5) -0.0010(9) 0.212(10) Uani 1 1 d . . . .
F26 F 0.2616(8) 0.6636(4) 0.0733(8) 0.135(5) Uani 1 1 d . . . .
F28 F 0.1654(9) 0.6323(5) 0.0103(7) 0.163(7) Uani 1 1 d . . . .
F27 F 0.1567(9) 0.6939(5) 0.0414(8) 0.158(6) Uani 1 1 d . . . .
F29 F 0.1519(12) 0.6813(6) -0.0546(8) 0.215(11) Uani 1 1 d . . . .
F25 F 0.2500(8) 0.7131(4) 0.0028(6) 0.125(5) Uani 1 1 d . . . .
F30 F 0.2608(14) 0.6500(5) -0.0226(9) 0.193(9) Uani 1 1 d . . . .
F24 F 0.4408(12) 0.2627(6) 0.0888(10) 0.213(10) Uani 1 1 d . . . .
F20 F 0.4493(18) 0.2005(6) 0.1210(11) 0.232(12) Uani 1 1 d . . . .
F36 F 0.8678(7) 0.7200(3) 0.5396(6) 0.104(4) Uani 1 1 d . . . .
F31 F 0.9701(10) 0.6869(5) 0.5807(8) 0.161(7) Uani 1 1 d . . . .
F35 F 0.9324(7) 0.7310(4) 0.6359(6) 0.102(4) Uani 1 1 d . . . .
F33 F 0.9288(10) 0.6649(4) 0.6536(6) 0.153(7) Uani 1 1 d . . . .
F34 F 0.8255(10) 0.6990(4) 0.6140(6) 0.134(5) Uani 1 1 d . . . .
F32 F 0.8640(8) 0.6560(4) 0.5584(5) 0.117(5) Uani 1 1 d . . . .
C1 C 0.7446(15) 0.3371(7) 0.3345(14) 0.061(7) Uani 1 1 d . U . .
C2 C 0.6734(15) 0.3169(8) 0.3133(15) 0.066(7) Uani 1 1 d . U . .
C3 C 0.6172(15) 0.3293(7) 0.2655(12) 0.085(9) Uani 1 1 d . U . .
H3 H 0.620704 0.352800 0.244000 0.102 Uiso 1 1 calc R . . .
C4 C 0.5565(14) 0.3068(7) 0.2500(11) 0.079(7) Uani 1 1 d . U . .
H4 H 0.517585 0.314479 0.215854 0.095 Uiso 1 1 calc R . . .
C5 C 0.6046(18) 0.2633(6) 0.3277(11) 0.056(7) Uani 1 1 d . . . .
H5 H 0.599572 0.239877 0.348811 0.067 Uiso 1 1 calc R . . .
C6 C 0.6682(15) 0.2839(9) 0.3470(11) 0.076(8) Uani 1 1 d . . . .
H6 H 0.706675 0.276226 0.381527 0.091 Uiso 1 1 calc R . . .
C7 C 0.7994(14) 0.3290(6) 0.3857(12) 0.068(7) Uani 1 1 d . U . .
H7 H 0.791680 0.309205 0.412093 0.081 Uiso 1 1 calc R . . .
C8 C 0.8649(12) 0.3482(6) 0.4005(9) 0.054(6) Uani 1 1 d . U . .
H8 H 0.903468 0.339733 0.434394 0.064 Uiso 1 1 calc R . . .
C9 C 0.7548(13) 0.3689(8) 0.3007(11) 0.063(7) Uani 1 1 d . U . .
H9 H 0.715461 0.377315 0.267331 0.076 Uiso 1 1 calc R . . .
C10 C -0.0041(12) 0.5185(5) 0.0071(9) 0.070(7) Uani 1 1 d . U . .
C11 C 0.8232(14) 0.3895(6) 0.3146(10) 0.062(7) Uani 1 1 d . U . .
H11 H 0.832008 0.409234 0.288585 0.075 Uiso 1 1 calc R . . .
C12 C 0.9476(11) 0.4023(6) 0.3849(8) 0.050(6) Uani 1 1 d . . . .
H12A H 0.963545 0.408023 0.349115 0.060 Uiso 1 1 calc R . . .
H12B H 0.986256 0.386589 0.413718 0.060 Uiso 1 1 calc R . . .
C13 C 0.9333(10) 0.4411(7) 0.4142(10) 0.060(6) Uani 1 1 d . . . .
C14 C 0.9201(10) 0.4382(7) 0.4719(11) 0.063(6) Uani 1 1 d . U . .
H14 H 0.923422 0.413332 0.491794 0.076 Uiso 1 1 calc R . . .
C15 C 0.9308(10) 0.4772(7) 0.3912(10) 0.056(7) Uani 1 1 d . U . .
H15 H 0.938831 0.478604 0.352974 0.068 Uiso 1 1 calc R . . .
C16 C 0.0146(14) 0.5957(7) 0.0102(11) 0.104(9) Uani 1 1 d . U . .
H16 H 0.029854 0.622280 0.007398 0.125 Uiso 1 1 calc R . . .
C17 C 0.9052(12) 0.5084(10) 0.4755(12) 0.070(8) Uani 1 1 d . . . .
C18 C 0.9030(10) 0.4716(8) 0.4971(9) 0.051(6) Uani 1 1 d . U . .
H18 H 0.888405 0.468809 0.532447 0.061 Uiso 1 1 calc R . . .
C19 C 0.8917(11) 0.5419(10) 0.5013(12) 0.063(8) Uani 1 1 d . . . .
H19 H 0.882322 0.540282 0.539022 0.076 Uiso 1 1 calc R . . .
C20 C 0.8909(10) 0.5779(10) 0.4757(12) 0.062(7) Uani 1 1 d . . . .
H20 H 0.882160 0.600487 0.496899 0.074 Uiso 1 1 calc R . . .
C21 C 0.9025(12) 0.5841(7) 0.4190(13) 0.067(7) Uani 1 1 d . U . .
C22 C 0.9170(10) 0.5507(7) 0.3919(10) 0.055(6) Uani 1 1 d . U . .
H22 H 0.926817 0.553473 0.354552 0.066 Uiso 1 1 calc R . . .
C23 C 0.9182(9) 0.5134(7) 0.4152(10) 0.048(6) Uani 1 1 d . U . .
C24 C 0.9121(11) 0.6240(7) 0.3939(9) 0.070(7) Uani 1 1 d . . . .
H24A H 0.927345 0.620938 0.357156 0.084 Uiso 1 1 calc R . . .
H24B H 0.950115 0.639424 0.423734 0.084 Uiso 1 1 calc R . . .
C25 C 0.8298(17) 0.6756(9) 0.4155(11) 0.078(8) Uani 1 1 d . . . .
H25 H 0.868166 0.681890 0.450911 0.093 Uiso 1 1 calc R . . .
C26 C 0.7832(16) 0.6356(6) 0.3321(11) 0.064(7) Uani 1 1 d . . . .
H26 H 0.789413 0.613050 0.309711 0.077 Uiso 1 1 calc R . . .
C27 C 0.7187(15) 0.6553(7) 0.3136(11) 0.082(8) Uani 1 1 d . U . .
H27 H 0.682804 0.648556 0.276929 0.098 Uiso 1 1 calc R . . .
C28 C 0.7634(18) 0.6970(6) 0.3998(12) 0.067(8) Uani 1 1 d . . . .
H28 H 0.758794 0.719056 0.423751 0.081 Uiso 1 1 calc R . . .
C29 C 0.7057(15) 0.6872(7) 0.3514(11) 0.063(7) Uani 1 1 d . U . .
C30 C 0.6376(15) 0.7100(7) 0.3341(12) 0.074(8) Uani 1 1 d . U . .
C31 C 0.6346(12) 0.7445(7) 0.3647(10) 0.063(7) Uani 1 1 d . U . .
H31 H 0.674633 0.752734 0.397707 0.075 Uiso 1 1 calc R . . .
C32 C 0.5689(17) 0.7675(7) 0.3450(11) 0.074(8) Uani 1 1 d . U . .
H32 H 0.564717 0.791382 0.365277 0.089 Uiso 1 1 calc R . . .
C33 C 0.5774(12) 0.6972(7) 0.2848(11) 0.063(7) Uani 1 1 d . U . .
H33 H 0.578707 0.673408 0.263285 0.075 Uiso 1 1 calc R . . .
C34 C 0.5182(13) 0.7214(8) 0.2708(11) 0.068(7) Uani 1 1 d . U . .
H34 H 0.476699 0.713639 0.238839 0.081 Uiso 1 1 calc R . . .
C35 C 0.4423(14) 0.7789(7) 0.2787(10) 0.081(8) Uani 1 1 d . . . .
H35A H 0.448322 0.804177 0.301229 0.098 Uiso 1 1 calc R . . .
H35B H 0.431580 0.785443 0.235498 0.098 Uiso 1 1 calc R . . .
C38 C 0.2718(8) 0.7171(4) 0.2475(6) 0.050(6) Uani 1 1 d . U . .
C43 C 0.2672(7) 0.7114(4) 0.3053(7) 0.061(6) Uani 1 1 d G U . .
C44 C 0.3188(9) 0.7286(4) 0.3541(5) 0.062(6) Uani 1 1 d G U . .
H44 H 0.315619 0.724698 0.393629 0.075 Uiso 1 1 calc R . . .
C45 C 0.3749(8) 0.7515(4) 0.3452(7) 0.072(7) Uani 1 1 d G U . .
H45 H 0.410153 0.763247 0.378542 0.086 Uiso 1 1 calc R . . .
C36 C 0.3795(7) 0.7572(4) 0.2874(8) 0.062(6) Uani 1 1 d G . . .
C37 C 0.3279(9) 0.7400(4) 0.2386(6) 0.069(7) Uani 1 1 d G U . .
H37 H 0.331065 0.743950 0.199075 0.082 Uiso 1 1 calc R . . .
C39 C 0.2181(12) 0.7015(6) 0.2012(9) 0.061(6) Uani 1 1 d . U . .
H39 H 0.219455 0.706402 0.161402 0.073 Uiso 1 1 calc R . . .
C40 C 0.1649(14) 0.6801(6) 0.2085(11) 0.065(7) Uani 1 1 d . U . .
C41 C 0.1557(13) 0.6733(6) 0.2680(11) 0.085(7) Uani 1 1 d . U . .
H41 H 0.115533 0.658638 0.272971 0.102 Uiso 1 1 calc R . . .
C42 C 0.2054(11) 0.6883(5) 0.3134(10) 0.058(6) Uani 1 1 d . U . .
H42 H 0.201992 0.684396 0.352776 0.069 Uiso 1 1 calc R . . .
C46 C 0.1061(12) 0.6623(8) 0.1556(10) 0.089(8) Uani 1 1 d . . . .
H46A H 0.057149 0.667367 0.160273 0.107 Uiso 1 1 calc R . . .
H46B H 0.107914 0.674805 0.117703 0.107 Uiso 1 1 calc R . . .
C47 C 0.0756(16) 0.5934(8) 0.1738(11) 0.086(8) Uani 1 1 d . U . .
H47 H 0.039354 0.603717 0.189952 0.104 Uiso 1 1 calc R . . .
C48 C 0.1666(14) 0.6041(9) 0.1316(10) 0.073(8) Uani 1 1 d . U . .
H48 H 0.196141 0.622128 0.117762 0.087 Uiso 1 1 calc R . . .
C49 C 0.1781(10) 0.5642(7) 0.1268(8) 0.063(6) Uani 1 1 d . U . .
H49 H 0.214536 0.555257 0.109829 0.075 Uiso 1 1 calc R . . .
C50 C 0.0851(11) 0.5527(6) 0.1706(9) 0.064(7) Uani 1 1 d . U . .
H50 H 0.054943 0.535678 0.185448 0.077 Uiso 1 1 calc R . . .
C51 C 0.1350(15) 0.5359(7) 0.1476(10) 0.061(7) Uani 1 1 d . U . .
C52 C 0.1375(17) 0.4941(7) 0.1391(10) 0.065(7) Uani 1 1 d . U . .
C53 C 0.1943(12) 0.4760(7) 0.1207(9) 0.071(7) Uani 1 1 d . U . .
H53 H 0.233072 0.491203 0.114333 0.085 Uiso 1 1 calc R . . .
C54 C 0.0831(12) 0.4698(7) 0.1406(8) 0.061(6) Uani 1 1 d . U . .
H54 H 0.040648 0.480447 0.147753 0.073 Uiso 1 1 calc R . . .
C55 C 0.0874(15) 0.4283(8) 0.1317(9) 0.076(7) Uani 1 1 d . U . .
H55 H 0.050340 0.411515 0.137706 0.091 Uiso 1 1 calc R . . .
C56 C 0.1905(17) 0.4338(9) 0.1121(9) 0.091(10) Uani 1 1 d . U . .
H56 H 0.230196 0.421261 0.102818 0.109 Uiso 1 1 calc R . . .
C57 C 0.1456(12) 0.3705(8) 0.1104(10) 0.087(8) Uani 1 1 d . . . .
H57A H 0.162832 0.364421 0.075391 0.105 Uiso 1 1 calc R . . .
H57B H 0.096439 0.358579 0.102918 0.105 Uiso 1 1 calc R . . .
C58 C 0.1970(13) 0.3519(6) 0.1656(12) 0.067(6) Uani 1 1 d . U . .
C59 C 0.1887(11) 0.3586(6) 0.2222(11) 0.065(6) Uani 1 1 d . U . .
H59 H 0.149423 0.375143 0.224540 0.078 Uiso 1 1 calc R . . .
C60 C 0.2294(13) 0.3443(6) 0.2702(11) 0.079(7) Uani 1 1 d . U . .
H60 H 0.218054 0.348248 0.306798 0.094 Uiso 1 1 calc R . . .
C61 C 0.2940(15) 0.3217(7) 0.2701(13) 0.078(8) Uani 1 1 d . U . .
C62 C 0.3023(13) 0.3137(6) 0.2137(12) 0.063(7) Uani 1 1 d . U . .
C63 C 0.2576(13) 0.3296(6) 0.1622(11) 0.081(8) Uani 1 1 d . U . .
H63 H 0.266968 0.325701 0.124852 0.097 Uiso 1 1 calc R . . .
C64 C 0.3614(13) 0.2912(6) 0.2110(9) 0.053(6) Uani 1 1 d . U . .
H64 H 0.369541 0.286900 0.173309 0.063 Uiso 1 1 calc R . . .
C65 C 0.4080(11) 0.2750(5) 0.2613(12) 0.047(6) Uani 1 1 d . U . .
C66 C 0.4052(14) 0.2804(6) 0.3196(10) 0.066(7) Uani 1 1 d . . . .
H66 H 0.439060 0.269479 0.354581 0.079 Uiso 1 1 calc R . . .
C67 C 0.3417(14) 0.3056(6) 0.3193(10) 0.066(7) Uani 1 1 d . U . .
H67 H 0.333981 0.310906 0.356943 0.079 Uiso 1 1 calc R . . .
C68 C 0.4776(11) 0.2495(6) 0.2588(9) 0.068(6) Uani 1 1 d . U . .
H68A H 0.482384 0.225838 0.284892 0.081 Uiso 1 1 calc R . . .
H68B H 0.470448 0.240228 0.217118 0.081 Uiso 1 1 calc R . . .
C69 C 0.597(2) 0.3350(12) 0.4722(17) 0.210(16) Uani 1 1 d D U . .
H69 H 0.605310 0.315072 0.502251 0.252 Uiso 1 1 calc R . . .
C70 C 0.5346(19) 0.3400(10) 0.4332(18) 0.221(17) Uani 1 1 d D U . .
H70 H 0.492239 0.328557 0.439697 0.265 Uiso 1 1 calc R . . .
C71 C 0.6158(12) 0.3875(8) 0.3988(10) 0.159(13) Uani 1 1 d D U . .
C72 C 0.6414(11) 0.4205(6) 0.3780(9) 0.186(15) Uani 1 1 d D U . .
C73 C 0.7277(10) 0.4717(5) 0.3386(8) 0.049(6) Uani 1 1 d . U . .
H73 H 0.765966 0.488092 0.333896 0.059 Uiso 1 1 calc R . . .
C74 C 0.658(2) 0.4667(8) 0.2981(15) 0.180(13) Uani 1 1 d . U . .
H74 H 0.646787 0.481053 0.261339 0.216 Uiso 1 1 calc R . . .
C75 C 0.2085(15) 0.4257(6) 0.3925(12) 0.080(8) Uani 1 1 d . . . .
H75 H 0.231845 0.402300 0.411848 0.096 Uiso 1 1 calc R . . .
C76 C 0.141(2) 0.4241(7) 0.3481(12) 0.111(10) Uani 1 1 d . . . .
H76 H 0.115661 0.399800 0.336250 0.133 Uiso 1 1 calc R . . .
C77 C 0.1721(12) 0.4969(8) 0.3672(9) 0.073(7) Uani 1 1 d . . . .
C78 C 0.1646(11) 0.5370(8) 0.3717(10) 0.076(8) Uani 1 1 d . . . .
C79 C 0.1679(17) 0.6072(6) 0.4141(13) 0.087(8) Uani 1 1 d . . . .
H79 H 0.180122 0.630454 0.438124 0.105 Uiso 1 1 calc R . . .
C80 C 0.1055(15) 0.6031(8) 0.3748(13) 0.090(9) Uani 1 1 d . . . .
H80 H 0.068731 0.622615 0.371621 0.108 Uiso 1 1 calc R . . .
C81 C 0.3403(15) 0.6114(8) 0.2409(13) 0.154(12) Uani 1 1 d D U . .
H81 H 0.346430 0.638811 0.234533 0.185 Uiso 1 1 calc R . . .
C82 C 0.3045(15) 0.5951(6) 0.2718(13) 0.129(10) Uani 1 1 d D U . .
H82 H 0.283166 0.614251 0.291199 0.154 Uiso 1 1 calc R . . .
C83 C 0.3414(10) 0.5315(5) 0.2461(9) 0.085(7) Uani 1 1 d D U . .
C84 C 0.3552(11) 0.4946(6) 0.2415(9) 0.090(8) Uani 1 1 d D U . .
C85 C 0.3657(16) 0.4239(9) 0.2374(14) 0.169(17) Uani 1 1 d D U . .
H85 H 0.356949 0.396896 0.244550 0.203 Uiso 1 1 calc R . . .
C86 C 0.412(2) 0.4272(6) 0.2030(15) 0.200(17) Uani 1 1 d D U . .
H86 H 0.435708 0.407720 0.186347 0.240 Uiso 1 1 calc R . . .
C87 C 0.299(2) 0.5592(12) 0.0168(18) 0.194(16) Uani 1 1 d . U . .
H87 H 0.316408 0.583443 0.036676 0.233 Uiso 1 1 calc R . . .
C88 C 0.245(2) 0.5601(12) -0.0296(17) 0.202(16) Uani 1 1 d . U . .
H88 H 0.221530 0.584026 -0.046301 0.243 Uiso 1 1 calc R . . .
C89 C 0.2842(11) 0.4854(7) -0.0084(9) 0.144(11) Uani 1 1 d D U . .
C90 C 0.2848(12) 0.4471(7) -0.0080(9) 0.179(13) Uani 1 1 d D U . .
C91 C 0.315(2) 0.3649(11) 0.0168(18) 0.231(18) Uani 1 1 d D U . .
H91 H 0.336021 0.339995 0.031456 0.277 Uiso 1 1 calc R . . .
C92 C 0.257(2) 0.3724(10) -0.0266(16) 0.188(15) Uani 1 1 d D U . .
H92 H 0.228864 0.349608 -0.043155 0.226 Uiso 1 1 calc R . . .
C93 C 0.4582(18) 0.6908(10) 0.0291(15) 0.191(14) Uani 1 1 d D U . .
H93 H 0.448760 0.711833 0.000634 0.229 Uiso 1 1 calc R . . .
C94 C 0.4224(15) 0.6849(8) 0.0688(13) 0.145(10) Uani 1 1 d D U . .
H94 H 0.384669 0.703330 0.068184 0.174 Uiso 1 1 calc R . . .
C95 C 0.5078(10) 0.6281(6) 0.0966(8) 0.181(14) Uani 1 1 d D U . .
C96 C 0.6838(19) 0.5762(8) 0.1923(16) 0.158(11) Uani 1 1 d . U . .
H96 H 0.732513 0.566693 0.201009 0.190 Uiso 1 1 calc R . . .
C97 C 0.647(2) 0.5692(9) 0.2347(17) 0.176(12) Uani 1 1 d . U . .
H97 H 0.666986 0.556148 0.272222 0.211 Uiso 1 1 calc R . . .
C98 C 0.5625(12) 0.6096(6) 0.1372(10) 0.146(11) Uani 1 1 d D U . .
C99 C 0.6012(16) 0.7449(9) 0.1426(11) 0.108(10) Uani 1 1 d . . . .
H99 H 0.556300 0.748267 0.111599 0.129 Uiso 1 1 calc R . . .
C100 C 0.6471(13) 0.7156(8) 0.1390(11) 0.091(8) Uani 1 1 d . . . .
H100 H 0.635631 0.696702 0.107279 0.109 Uiso 1 1 calc R . . .
C101 C 0.7086(12) 0.7557(5) 0.2369(9) 0.056(7) Uani 1 1 d . U . .
C102 C 0.7561(10) 0.7700(5) 0.2855(9) 0.047(6) Uani 1 1 d . U . .
C103 C 0.8222(15) 0.8099(7) 0.3787(11) 0.094(8) Uani 1 1 d . U . .
H103 H 0.835587 0.828744 0.410421 0.113 Uiso 1 1 calc R . . .
C104 C 0.8669(12) 0.7808(8) 0.3739(11) 0.093(8) Uani 1 1 d . . . .
H104 H 0.912028 0.777585 0.404686 0.112 Uiso 1 1 calc R . . .
C105 C 0.5905(16) 0.7194(8) 0.4953(12) 0.122(9) Uani 1 1 d . U . .
H105 H 0.570569 0.743150 0.505848 0.147 Uiso 1 1 calc R . . .
C106 C 0.6596(17) 0.7102(9) 0.5227(13) 0.130(10) Uani 1 1 d . U . .
H106 H 0.692782 0.727217 0.550321 0.156 Uiso 1 1 calc R . . .
C107 C 0.6061(13) 0.6537(7) 0.4476(11) 0.084(7) Uani 1 1 d . U . .
C108 C 0.5989(13) 0.6230(7) 0.4131(11) 0.092(8) Uani 1 1 d . U . .
C109 C 0.620(3) 0.5567(15) 0.371(2) 0.27(2) Uani 1 1 d . U . .
H109 H 0.645370 0.536855 0.356815 0.322 Uiso 1 1 calc R . . .
C110 C 0.543(3) 0.5593(14) 0.3449(19) 0.237(18) Uani 1 1 d . U . .
H110 H 0.511169 0.538637 0.325175 0.285 Uiso 1 1 calc R . . .
C111 C -0.0377(14) 0.5864(7) 0.0316(10) 0.091(8) Uani 1 1 d . U . .
H111 H -0.062044 0.607146 0.045566 0.110 Uiso 1 1 calc R . . .

loop_
_atom_site_aniso_label
_atom_site_aniso_U_11
_atom_site_aniso_U_22
_atom_site_aniso_U_33
_atom_site_aniso_U_23
_atom_site_aniso_U_13
_atom_site_aniso_U_12
S1 0.073(5) 0.082(4) 0.086(5) 0.007(4) 0.029(4) -0.003(4)
S2 0.074(5) 0.088(5) 0.083(5) 0.005(4) 0.045(4) -0.002(4)
S3 0.115(6) 0.170(7) 0.098(6) 0.020(5) 0.046(5) 0.000(5)
S4 0.114(6) 0.164(7) 0.157(8) 0.074(6) 0.075(6) 0.047(6)
S5 0.207(10) 0.162(8) 0.159(8) 0.016(7) 0.021(8) -0.012(7)
S6 0.158(9) 0.150(8) 0.247(12) -0.001(7) 0.047(8) 0.005(6)
S7 0.137(8) 0.124(7) 0.251(11) 0.031(7) 0.056(8) 0.015(6)
S8 0.123(8) 0.305(13) 0.207(11) -0.045(10) 0.067(8) -0.013(8)
S9 0.222(12) 0.251(12) 0.155(9) -0.023(8) 0.061(9) -0.060(10)
S10 0.202(10) 0.161(8) 0.171(9) 0.029(7) 0.060(8) 0.064(7)
S11 0.060(5) 0.089(4) 0.088(5) 0.008(4) 0.037(4) 0.008(4)
S12 0.080(5) 0.082(5) 0.107(5) 0.001(4) 0.045(5) 0.005(4)
S13 0.080(5) 0.096(5) 0.071(5) 0.001(4) 0.032(4) 0.003(4)
S14 0.092(5) 0.086(5) 0.086(5) -0.012(4) 0.038(4) -0.001(4)
S15 0.077(5) 0.119(6) 0.106(6) 0.005(5) 0.039(5) 0.010(5)
S16 0.080(5) 0.109(5) 0.085(5) -0.005(4) 0.033(4) -0.022(5)
S17 0.192(10) 0.218(10) 0.211(12) -0.014(9) 0.074(9) -0.011(9)
S18 0.172(9) 0.187(9) 0.198(10) -0.022(8) 0.065(8) -0.040(7)
S19 0.161(9) 0.276(12) 0.214(11) -0.063(10) 0.071(8) -0.097(9)
S20 0.136(7) 0.133(7) 0.224(10) 0.048(7) -0.003(7) -0.019(6)
S21 0.121(6) 0.113(5) 0.091(5) 0.015(4) 0.013(5) -0.006(5)
S22 0.119(6) 0.111(6) 0.100(6) -0.007(4) 0.014(5) 0.026(5)
S23 0.105(6) 0.098(5) 0.211(9) 0.021(5) 0.059(6) 0.010(4)
S24 0.102(7) 0.387(16) 0.108(7) 0.049(8) 0.058(6) 0.052(8)
S25 0.257(12) 0.128(8) 0.142(8) -0.001(6) 0.034(8) 0.048(7)
S26 0.185(11) 0.242(12) 0.297(15) -0.043(11) 0.130(11) -0.045(9)
S27 0.245(14) 0.39(2) 0.196(12) -0.054(13) 0.074(11) -0.139(15)
S28 0.258(14) 0.204(11) 0.159(10) 0.073(9) -0.030(10) -0.097(10)
S29 0.193(10) 0.247(12) 0.207(11) -0.005(9) 0.074(9) -0.020(9)
S30 0.152(9) 0.253(12) 0.246(12) -0.115(10) 0.082(9) -0.045(8)
N1 0.058(13) 0.074(15) 0.092(13) -0.012(11) 0.027(11) -0.032(12)
N2 0.072(18) 0.10(3) 0.070(16) 0.014(14) -0.002(14) -0.001(16)
N3 0.044(14) 0.059(14) 0.071(15) 0.001(12) 0.028(14) 0.003(12)
N4 0.045(15) 0.071(14) 0.071(16) -0.020(13) 0.017(13) -0.034(13)
N5 0.079(14) 0.062(11) 0.061(12) 0.008(10) 0.032(11) -0.004(12)
N6 0.072(19) 0.087(17) 0.041(16) 0.010(14) -0.017(13) 0.000(16)
P1 0.065(6) 0.097(6) 0.093(7) 0.012(7) 0.017(7) 0.010(6)
P2 0.059(8) 0.126(8) 0.128(8) 0.036(9) 0.014(7) -0.016(5)
P3 0.118(8) 0.069(6) 0.091(8) -0.005(6) 0.009(9) 0.008(6)
P4 0.109(10) 0.167(12) 0.094(9) 0.036(8) 0.045(7) 0.022(6)
P5 0.145(9) 0.116(9) 0.140(12) 0.012(7) 0.043(11) -0.040(9)
P6 0.088(7) 0.069(6) 0.087(7) -0.005(7) 0.030(6) 0.008(6)
F2 0.200(18) 0.219(18) 0.094(12) -0.050(11) 0.006(14) 0.105(16)
F4 0.30(2) 0.133(12) 0.173(16) -0.040(11) 0.170(18) -0.111(15)
F6 0.072(9) 0.091(9) 0.101(10) -0.016(8) 0.034(8) 0.013(7)
F5 0.133(15) 0.30(2) 0.128(14) -0.075(15) -0.022(14) 0.089(16)
F1 0.32(3) 0.155(15) 0.21(2) -0.066(14) 0.21(2) -0.086(17)
F3 0.065(9) 0.126(10) 0.113(11) -0.014(10) 0.043(8) 0.019(8)
F7 0.212(18) 0.127(12) 0.136(13) -0.057(11) 0.103(13) -0.011(11)
F10 0.133(12) 0.111(11) 0.105(10) 0.018(9) 0.058(9) 0.008(8)
F9 0.108(15) 0.201(16) 0.142(13) -0.022(11) 0.040(12) -0.009(11)
F8 0.181(16) 0.070(9) 0.199(16) -0.045(10) 0.082(14) -0.003(9)
F11 0.124(13) 0.123(11) 0.187(15) 0.063(12) 0.047(11) -0.006(9)
F12 0.118(15) 0.186(15) 0.142(14) 0.023(11) 0.003(12) -0.045(11)
F13 0.117(12) 0.169(13) 0.109(11) 0.028(9) 0.083(10) 0.005(10)
F14 0.171(14) 0.113(11) 0.091(11) 0.027(8) 0.049(12) 0.013(10)
F15 0.141(13) 0.118(12) 0.125(12) -0.019(10) 0.017(10) 0.014(9)
F16 0.112(10) 0.135(11) 0.046(9) 0.026(7) 0.002(9) -0.005(8)
F17 0.128(13) 0.214(16) 0.134(13) 0.051(12) 0.014(12) -0.101(13)
F18 0.149(14) 0.148(14) 0.159(14) -0.030(12) 0.056(12) -0.004(11)
F19 0.097(15) 0.22(2) 0.63(6) -0.19(3) 0.17(2) -0.063(14)
F21 0.135(18) 0.43(4) 0.44(5) 0.15(3) 0.22(2) 0.05(2)
F23 0.191(17) 0.137(14) 0.122(13) -0.022(11) 0.023(12) -0.049(11)
F22 0.33(3) 0.187(17) 0.120(16) 0.036(13) 0.061(18) 0.048(17)
F26 0.115(12) 0.156(13) 0.128(14) -0.005(10) 0.029(11) -0.019(10)
F28 0.178(15) 0.183(16) 0.128(13) -0.018(11) 0.045(12) -0.101(14)
F27 0.133(14) 0.191(16) 0.170(16) 0.043(13) 0.075(13) 0.012(12)
F29 0.200(19) 0.27(2) 0.112(14) 0.081(14) -0.042(15) -0.111(17)
F25 0.131(12) 0.130(12) 0.137(12) 0.008(9) 0.075(10) -0.050(10)
F30 0.29(3) 0.115(13) 0.24(2) -0.011(13) 0.19(2) -0.058(15)
F24 0.27(2) 0.135(15) 0.29(3) -0.042(16) 0.17(2) 0.036(15)
F20 0.40(4) 0.160(17) 0.15(2) -0.052(16) 0.11(2) 0.01(2)
F36 0.136(12) 0.074(8) 0.093(10) 0.010(8) 0.020(9) 0.017(8)
F31 0.125(14) 0.165(15) 0.198(18) -0.001(12) 0.056(14) 0.051(11)
F35 0.115(11) 0.082(9) 0.100(10) -0.005(8) 0.017(9) -0.029(8)
F33 0.263(19) 0.082(9) 0.075(10) 0.003(9) -0.007(11) 0.022(11)
F34 0.140(14) 0.154(13) 0.124(13) -0.042(10) 0.064(12) -0.030(11)
F32 0.186(14) 0.094(10) 0.074(9) -0.003(9) 0.043(10) -0.010(10)
C1 0.050(18) 0.06(2) 0.06(2) -0.003(15) 0.01(2) 0.016(15)
C2 0.06(2) 0.047(19) 0.11(3) -0.010(16) 0.06(2) 0.007(16)
C3 0.063(17) 0.079(19) 0.10(2) 0.026(16) 0.000(18) 0.001(13)
C4 0.081(11) 0.066(11) 0.083(11) 0.011(9) 0.014(9) -0.008(9)
C5 0.051(19) 0.080(19) 0.039(18) 0.018(15) 0.016(17) 0.01(2)
C6 0.03(2) 0.09(2) 0.09(2) 0.01(2) -0.003(16) -0.023(18)
C7 0.064(16) 0.063(16) 0.08(2) -0.024(14) 0.026(18) -0.011(13)
C8 0.048(10) 0.052(10) 0.057(10) 0.017(9) 0.009(9) 0.011(8)
C9 0.047(17) 0.09(2) 0.053(17) -0.026(16) 0.017(17) 0.027(13)
C10 0.071(10) 0.068(11) 0.071(10) 0.002(9) 0.021(9) 0.007(10)
C11 0.066(17) 0.087(19) 0.033(17) -0.001(13) 0.013(18) 0.015(14)
C12 0.062(19) 0.060(16) 0.037(14) 0.002(12) 0.029(13) 0.019(15)
C13 0.048(15) 0.07(2) 0.056(18) -0.012(17) 0.007(13) -0.007(13)
C14 0.058(10) 0.063(10) 0.061(10) 0.006(9) 0.006(9) -0.003(8)
C15 0.049(10) 0.067(11) 0.059(10) 0.011(9) 0.025(8) -0.003(9)
C16 0.105(12) 0.095(12) 0.107(12) 0.000(9) 0.023(10) 0.000(10)
C17 0.076(18) 0.06(2) 0.06(2) -0.021(19) 0.005(16) -0.013(16)
C18 0.048(10) 0.056(10) 0.048(10) 0.001(9) 0.013(8) 0.006(9)
C19 0.058(17) 0.05(2) 0.09(2) 0.03(2) 0.025(15) -0.012(14)
C20 0.039(15) 0.10(3) 0.04(2) -0.032(17) 0.000(14) 0.028(14)
C21 0.057(18) 0.064(18) 0.07(2) 0.000(16) -0.003(16) -0.011(14)
C22 0.041(14) 0.084(13) 0.042(16) 0.019(12) 0.015(12) 0.014(15)
C23 0.025(13) 0.070(15) 0.038(17) -0.001(11) -0.007(12) -0.008(12)
C24 0.052(18) 0.079(18) 0.071(17) 0.020(14) 0.006(14) 0.021(15)
C25 0.10(3) 0.066(19) 0.06(2) 0.026(18) 0.007(19) -0.035(19)
C26 0.061(19) 0.070(17) 0.057(19) 0.007(14) 0.011(17) 0.010(16)
C27 0.08(2) 0.11(2) 0.07(2) 0.008(13) 0.039(17) 0.032(19)
C28 0.09(2) 0.077(18) 0.06(2) 0.033(16) 0.05(2) 0.036(19)
C29 0.056(17) 0.10(2) 0.031(16) 0.007(12) 0.005(15) 0.005(13)
C30 0.10(2) 0.046(17) 0.10(2) 0.008(15) 0.06(2) 0.024(15)
C31 0.047(17) 0.07(2) 0.063(17) 0.026(16) 0.011(15) -0.013(12)
C32 0.12(2) 0.073(18) 0.034(18) 0.021(14) 0.04(2) 0.042(17)
C33 0.056(11) 0.067(10) 0.064(11) -0.001(9) 0.017(9) -0.012(8)
C34 0.076(19) 0.08(2) 0.060(18) 0.013(16) 0.038(17) -0.004(13)
C35 0.059(18) 0.11(2) 0.083(19) 0.032(15) 0.036(16) 0.062(18)
C38 0.054(10) 0.048(9) 0.047(10) 0.001(8) 0.014(9) -0.009(8)
C43 0.056(10) 0.068(10) 0.061(10) 0.008(9) 0.017(9) -0.004(9)
C44 0.063(10) 0.070(10) 0.060(10) 0.006(8) 0.027(9) -0.002(8)
C45 0.071(11) 0.072(10) 0.072(11) -0.008(9) 0.023(9) -0.007(9)
C36 0.08(2) 0.056(15) 0.077(19) -0.004(13) 0.064(18) 0.007(14)
C37 0.068(11) 0.083(11) 0.063(11) 0.003(9) 0.031(9) 0.008(9)
C39 0.062(10) 0.064(10) 0.062(10) 0.008(8) 0.028(9) 0.012(9)
C40 0.064(11) 0.059(10) 0.070(11) -0.010(9) 0.018(9) 0.012(9)
C41 0.088(11) 0.080(10) 0.081(11) -0.003(9) 0.014(9) 0.015(9)
C42 0.055(10) 0.065(10) 0.060(10) -0.011(8) 0.027(9) -0.003(8)
C46 0.09(2) 0.057(19) 0.10(2) 0.019(15) -0.003(17) 0.011(15)
C47 0.11(2) 0.053(15) 0.09(2) -0.005(15) 0.035(18) 0.016(19)
C48 0.067(12) 0.089(11) 0.072(12) 0.010(9) 0.035(9) -0.007(10)
C49 0.036(14) 0.101(14) 0.054(15) 0.012(14) 0.017(12) 0.005(15)
C50 0.049(15) 0.057(14) 0.086(17) 0.010(13) 0.019(14) 0.030(14)
C51 0.058(11) 0.064(11) 0.056(10) -0.009(9) 0.011(9) 0.001(10)
C52 0.060(11) 0.071(11) 0.062(11) -0.005(9) 0.015(9) -0.004(10)
C53 0.055(16) 0.106(16) 0.071(16) -0.012(14) 0.050(14) -0.032(16)
C54 0.038(14) 0.103(14) 0.051(15) -0.007(13) 0.027(12) -0.004(17)
C55 0.074(19) 0.092(15) 0.075(18) 0.000(15) 0.043(16) -0.014(19)
C56 0.10(2) 0.105(17) 0.053(17) -0.030(17) -0.005(17) 0.04(2)
C57 0.056(17) 0.11(2) 0.09(2) -0.013(17) 0.016(16) -0.014(16)
C58 0.066(11) 0.058(10) 0.072(11) -0.005(9) 0.015(9) -0.003(9)
C59 0.054(10) 0.075(10) 0.075(10) -0.004(9) 0.034(8) 0.003(8)
C60 0.086(11) 0.074(10) 0.078(10) -0.002(8) 0.028(8) 0.004(9)
C61 0.083(12) 0.074(11) 0.075(11) -0.001(9) 0.022(9) -0.003(9)
C62 0.040(17) 0.070(16) 0.08(2) -0.027(13) 0.027(13) 0.008(14)
C63 0.076(11) 0.070(11) 0.090(11) -0.007(9) 0.017(9) -0.005(9)
C64 0.067(18) 0.070(15) 0.032(14) 0.011(11) 0.033(12) -0.009(14)
C65 0.045(10) 0.046(9) 0.052(10) 0.005(8) 0.017(8) -0.007(8)
C66 0.10(2) 0.051(15) 0.036(18) -0.002(12) 0.007(15) -0.020(15)
C67 0.087(19) 0.063(16) 0.054(17) -0.020(12) 0.031(13) -0.003(15)
C68 0.070(11) 0.057(9) 0.072(10) -0.014(8) 0.015(9) -0.006(9)
C69 0.204(18) 0.215(18) 0.212(19) -0.004(11) 0.066(11) -0.016(11)
C70 0.223(19) 0.222(19) 0.219(19) 0.013(11) 0.069(11) -0.014(11)
C71 0.20(3) 0.13(2) 0.08(2) 0.001(17) -0.05(2) -0.01(2)
C72 0.184(18) 0.193(18) 0.189(18) 0.010(10) 0.067(11) -0.010(11)
C73 0.034(9) 0.055(9) 0.064(10) 0.005(8) 0.024(8) 0.001(8)
C74 0.177(16) 0.176(16) 0.186(16) 0.010(10) 0.055(11) 0.008(11)
C75 0.10(2) 0.06(2) 0.09(2) 0.002(15) 0.042(18) 0.031(17)
C76 0.20(3) 0.08(2) 0.07(2) -0.012(18) 0.08(2) -0.01(2)
C77 0.070(19) 0.10(2) 0.075(18) 0.038(18) 0.055(17) 0.057(19)
C78 0.056(18) 0.086(19) 0.10(2) 0.064(18) 0.056(16) 0.056(18)
C79 0.11(2) 0.059(16) 0.12(2) 0.000(16) 0.07(2) 0.043(19)
C80 0.048(19) 0.13(3) 0.11(2) 0.00(2) 0.057(18) 0.015(18)
C81 0.153(15) 0.150(14) 0.154(15) 0.004(10) 0.039(10) -0.011(10)
C82 0.129(13) 0.132(13) 0.120(13) 0.000(10) 0.031(10) -0.001(10)
C83 0.082(11) 0.094(11) 0.078(11) 0.006(9) 0.023(9) 0.001(9)
C84 0.084(11) 0.096(11) 0.087(11) 0.000(9) 0.023(9) -0.012(9)
C85 0.23(4) 0.13(2) 0.09(3) -0.04(2) -0.03(2) -0.04(2)
C86 0.35(5) 0.13(3) 0.11(3) -0.04(2) 0.04(3) 0.02(2)
C87 0.196(18) 0.194(18) 0.195(18) 0.013(11) 0.063(11) 0.007(11)
C88 0.205(18) 0.200(18) 0.200(18) -0.012(11) 0.059(11) -0.007(11)
C89 0.140(14) 0.158(14) 0.143(14) -0.005(10) 0.054(10) 0.004(10)
C90 0.176(16) 0.182(16) 0.178(16) 0.005(11) 0.054(11) 0.003(11)
C91 0.23(2) 0.24(2) 0.22(2) 0.001(11) 0.070(11) -0.010(11)
C92 0.182(17) 0.199(17) 0.192(17) 0.004(11) 0.069(11) 0.013(11)
C93 0.184(17) 0.200(17) 0.195(16) 0.002(11) 0.066(11) 0.009(11)
C94 0.144(14) 0.132(14) 0.148(14) -0.005(10) 0.027(10) -0.007(10)
C95 0.15(3) 0.18(3) 0.23(4) 0.06(3) 0.08(3) 0.07(3)
C96 0.154(14) 0.154(14) 0.158(14) 0.003(10) 0.033(10) -0.010(10)
C97 0.178(16) 0.173(16) 0.176(15) 0.002(10) 0.052(11) 0.010(10)
C98 0.145(15) 0.161(14) 0.141(14) 0.006(10) 0.057(10) 0.002(10)
C99 0.09(2) 0.12(2) 0.10(2) 0.04(2) 0.004(19) 0.02(2)
C100 0.044(19) 0.10(2) 0.12(2) -0.021(17) 0.019(18) -0.005(16)
C101 0.08(2) 0.030(14) 0.052(15) 0.013(12) 0.015(14) 0.006(13)
C102 0.028(15) 0.044(14) 0.069(16) -0.006(12) 0.014(13) -0.003(11)
C103 0.088(12) 0.097(11) 0.093(12) -0.008(9) 0.021(10) -0.004(9)
C104 0.044(16) 0.13(2) 0.10(2) 0.037(19) 0.011(16) 0.009(17)
C105 0.121(13) 0.130(13) 0.120(13) -0.011(10) 0.042(10) -0.001(10)
C106 0.132(13) 0.138(13) 0.123(13) 0.007(10) 0.042(10) 0.010(10)
C107 0.079(11) 0.094(10) 0.081(11) 0.016(8) 0.027(9) 0.005(9)
C108 0.087(12) 0.096(11) 0.097(11) 0.013(8) 0.030(9) 0.012(9)
C109 0.27(2) 0.27(2) 0.27(2) -0.013(11) 0.082(12) -0.002(11)
C110 0.24(2) 0.24(2) 0.23(2) -0.002(11) 0.069(12) 0.007(11)
C111 0.093(11) 0.096(12) 0.081(11) 0.011(9) 0.020(9) -0.003(9)

loop_
_atom_type_symbol
_atom_type_description
_atom_type_scat_dispersion_real
_atom_type_scat_dispersion_imag
_atom_type_scat_source
C C 0.0181 0.0091 'International Tables Vol C Tables 4.2.6.8 and 6.1.1.4'
H H 0.0000 0.0000 'International Tables Vol C Tables 4.2.6.8 and 6.1.1.4'
F F 0.0727 0.0534 'International Tables Vol C Tables 4.2.6.8 and 6.1.1.4'
N N 0.0311 0.0180 'International Tables Vol C Tables 4.2.6.8 and 6.1.1.4'
P P 0.2955 0.4335 'International Tables Vol C Tables 4.2.6.8 and 6.1.1.4'
S S 0.3331 0.5567 'International Tables Vol C Tables 4.2.6.8 and 6.1.1.4'

loop_
_geom_angle_atom_site_label_1
_geom_angle_atom_site_label_2
_geom_angle_atom_site_label_3
_geom_angle
_geom_angle_site_symmetry_1
C99 S1 C101 95.5(12) .
C80 S2 C78 93.0(14) .
C106 S3 C107 100.4(14) .
C107 S4 C105 91.5(13) .
C110 S5 C108 100.1(18) .
C97 S6 C98 101.5(16) .
C94 S7 C95 90.0(15) .
C96 S8 C98 96.3(17) .
C93 S9 C95 96.4(16) .
C109 S10 C108 93(2) .
C104 S11 C102 91.9(11) .
C100 S12 C101 96.1(12) .
C77 S13 C76 93.6(14) .
C103 S14 C102 95.6(11) .
C75 S15 C77 94.0(13) .
C78 S16 C79 92.5(13) .
C69 S17 C71 97.0(17) .
C71 S18 C70 90.3(10) .
C72 S19 C73 98.2(12) .
C74 S20 C72 98.3(16) .
C16 S21 C10 93.8(12) .
C111 S22 C10 96.1(13) .
C81 S23 C83 101.2(13) .
C82 S24 C83 84.7(13) .
C84 S25 C86 105.1(16) .
C89 S26 C88 96.9(17) .
C87 S27 C89 95.5(19) .
C85 S28 C84 87.1(16) .
C91 S29 C90 106.0(18) .
C92 S30 C90 94.8(17) .
C55 N1 C57 121(3) .
C56 N1 C55 119(3) .
C56 N1 C57 120(3) .
C47 N2 C46 119(2) .
C48 N2 C46 122(3) .
C48 N2 C47 119(3) .
C4 N3 C5 117.4(19) .
C4 N3 C68 121(2) .
C5 N3 C68 121(2) .
C8 N4 C12 121(2) .
C11 N4 C8 120.5(18) .
C11 N4 C12 119(2) .
C25 N5 C24 118(3) .
C26 N5 C24 121(2) .
C26 N5 C25 121(2) .
C32 N6 C34 121(2) .
C32 N6 C35 122(2) .
C34 N6 C35 118(2) .
F2 P1 F4 89.8(12) .
F2 P1 F6 88.9(7) .
F2 P1 F1 89.7(12) .
F2 P1 F3 88.9(8) .
F4 P1 F6 94.1(8) .
F4 P1 F1 177.9(11) .
F4 P1 F3 87.9(9) .
F5 P1 F2 174.8(13) .
F5 P1 F4 95.3(12) .
F5 P1 F6 91.6(8) .
F5 P1 F1 85.2(12) .
F5 P1 F3 90.4(8) .
F1 P1 F6 87.8(8) .
F3 P1 F6 177.0(8) .
F3 P1 F1 90.1(8) .
F7 P2 F8 176.1(10) .
F10 P2 F7 88.7(8) .
F10 P2 F8 89.5(9) .
F9 P2 F7 90.9(9) .
F9 P2 F10 88.3(9) .
F9 P2 F8 85.5(9) .
F11 P2 F7 91.5(10) .
F11 P2 F10 178.9(9) .
F11 P2 F9 90.6(9) .
F12 P2 F7 91.9(10) .
F12 P2 F10 91.2(8) .
F12 P2 F9 177.1(12) .
F12 P2 F8 91.6(10) .
F12 P2 F11 89.9(9) .
F14 P3 F13 91.1(8) .
F14 P3 F15 87.7(8) .
F14 P3 F17 87.8(8) .
F14 P3 F18 91.2(8) .
F15 P3 F13 88.0(9) .
F15 P3 F17 92.6(9) .
F16 P3 F13 90.4(8) .
F16 P3 F14 178.5(10) .
F16 P3 F15 92.2(8) .
F16 P3 F17 90.7(8) .
F16 P3 F18 89.0(8) .
F17 P3 F13 178.7(9) .
F18 P3 F13 89.3(8) .
F18 P3 F15 177.1(11) .
F18 P3 F17 90.0(10) .
F19 P4 F23 84.4(10) .
F19 P4 F24 90.4(12) .
F21 P4 F23 90.7(15) .
F21 P4 F24 94.2(16) .
F21 P4 F20 81.8(16) .
F22 P4 F19 99.3(19) .
F22 P4 F21 85.6(16) .
F22 P4 F23 86.4(11) .
F22 P4 F24 96.9(12) .
F22 P4 F20 164.4(16) .
F24 P4 F23 174.3(12) .
F20 P4 F19 92.5(18) .
F20 P4 F23 84.6(10) .
F20 P4 F24 93.2(12) .
F26 P5 F27 83.8(10) .
F28 P5 F26 88.9(9) .
F28 P5 F27 87.3(11) .
F28 P5 F25 178.4(14) .
F29 P5 F26 174.5(15) .
F29 P5 F28 90.0(10) .
F29 P5 F27 90.7(13) .
F29 P5 F25 90.2(9) .
F29 P5 F30 93.9(14) .
F25 P5 F26 90.8(9) .
F25 P5 F27 91.1(10) .
F30 P5 F26 91.5(12) .
F30 P5 F28 92.2(11) .
F30 P5 F27 175.4(13) .
F30 P5 F25 89.4(10) .
F36 P6 F35 90.6(7) .
F36 P6 F33 179.2(9) .
F36 P6 F34 91.3(8) .
F31 P6 F36 90.7(10) .
F31 P6 F35 89.8(9) .
F31 P6 F33 88.8(10) .
F31 P6 F34 177.9(10) .
F31 P6 F32 90.6(9) .
F35 P6 F33 90.0(7) .
F34 P6 F35 89.4(8) .
F34 P6 F33 89.3(10) .
F32 P6 F36 90.4(7) .
F32 P6 F35 178.9(8) .
F32 P6 F33 89.0(7) .
F32 P6 F34 90.2(8) .
C7 C1 C2 127(3) .
C7 C1 C9 117(3) .
C9 C1 C2 116(3) .
C3 C2 C1 124(3) .
C3 C2 C6 122(3) .
C6 C2 C1 114(3) .
C2 C3 H3 121.5 .
C4 C3 C2 117(2) .
C4 C3 H3 121.5 .
N3 C4 C3 124(2) .
N3 C4 H4 118.0 .
C3 C4 H4 118.0 .
N3 C5 H5 118.4 .
C6 C5 N3 123(2) .
C6 C5 H5 118.4 .
C2 C6 H6 122.1 .
C5 C6 C2 116(2) .
C5 C6 H6 122.1 .
C1 C7 H7 118.7 .
C1 C7 C8 123(3) .
C8 C7 H7 118.7 .
N4 C8 H8 119.8 .
C7 C8 N4 120(2) .
C7 C8 H8 119.8 .
C1 C9 H9 119.2 .
C1 C9 C11 122(2) .
C11 C9 H9 119.2 .
S22 C10 S21 113.2(10) .
C10 C10 S21 115(2) 3_565
C10 C10 S22 131(3) 3_565
N4 C11 C9 117(2) .
N4 C11 H11 121.4 .
C9 C11 H11 121.4 .
N4 C12 H12A 110.5 .
N4 C12 H12B 110.5 .
N4 C12 C13 106.4(15) .
H12A C12 H12B 108.6 .
C13 C12 H12A 110.5 .
C13 C12 H12B 110.5 .
C14 C13 C12 117(2) .
C15 C13 C12 126(2) .
C15 C13 C14 116(2) .
C13 C14 H14 120.6 .
C18 C14 C13 119(2) .
C18 C14 H14 120.6 .
C13 C15 H15 115.4 .
C13 C15 C23 129(2) .
C23 C15 H15 115.4 .
S21 C16 H16 123.2 .
C111 C16 S21 114(2) .
C111 C16 H16 123.2 .
C18 C17 C23 119(3) .
C19 C17 C18 125(3) .
C19 C17 C23 116(2) .
C14 C18 H18 117.8 .
C17 C18 C14 124(2) .
C17 C18 H18 117.8 .
C17 C19 H19 118.9 .
C17 C19 C20 122(3) .
C20 C19 H19 118.8 .
C19 C20 H20 118.0 .
C19 C20 C21 124(2) .
C21 C20 H20 118.0 .
C20 C21 C24 124(3) .
C22 C21 C20 115(2) .
C22 C21 C24 120(3) .
C21 C22 H22 118.0 .
C21 C22 C23 124(2) .
C23 C22 H22 118.0 .
C15 C23 C17 112(2) .
C22 C23 C15 129(2) .
C22 C23 C17 119(2) .
N5 C24 H24A 110.2 .
N5 C24 H24B 110.2 .
C21 C24 N5 107.5(18) .
C21 C24 H24A 110.2 .
C21 C24 H24B 110.2 .
H24A C24 H24B 108.5 .
N5 C25 H25 120.9 .
N5 C25 C28 118(2) .
C28 C25 H25 120.9 .
N5 C26 H26 118.1 .
N5 C26 C27 124(2) .
C27 C26 H26 118.1 .
C26 C27 H27 120.9 .
C26 C27 C29 118(2) .
C29 C27 H27 120.9 .
C25 C28 H28 118.8 .
C29 C28 C25 122(3) .
C29 C28 H28 118.8 .
C27 C29 C30 121(2) .
C28 C29 C27 116(2) .
C28 C29 C30 122(2) .
C31 C30 C29 118(3) .
C31 C30 C33 122(2) .
C33 C30 C29 120(2) .
C30 C31 H31 121.3 .
C30 C31 C32 117(2) .
C32 C31 H31 121.3 .
N6 C32 C31 121(2) .
N6 C32 H32 119.7 .
C31 C32 H32 119.7 .
C30 C33 H33 122.4 .
C34 C33 C30 115(2) .
C34 C33 H33 122.4 .
N6 C34 C33 125(2) .
N6 C34 H34 117.7 .
C33 C34 H34 117.7 .
N6 C35 H35A 108.8 .
N6 C35 H35B 108.8 .
H35A C35 H35B 107.7 .
C36 C35 N6 113.7(17) .
C36 C35 H35A 108.8 .
C36 C35 H35B 108.8 .
C43 C38 C37 120.0 .
C39 C38 C43 117.8(16) .
C39 C38 C37 122.1(16) .
C38 C43 C44 120.0 .
C38 C43 C42 118.9(14) .
C44 C43 C42 121.0(14) .
C43 C44 H44 120.0 .
C43 C44 C45 120.0 .
C45 C44 H44 120.0 .
C44 C45 H45 120.0 .
C36 C45 C44 120.0 .
C36 C45 H45 120.0 .
C45 C36 C35 119.7(15) .
C45 C36 C37 120.0 .
C37 C36 C35 120.2(15) .
C38 C37 H37 120.0 .
C36 C37 C38 120.0 .
C36 C37 H37 120.0 .
C38 C39 H39 118.4 .
C40 C39 C38 123(2) .
C40 C39 H39 118.4 .
C39 C40 C41 122(2) .
C39 C40 C46 122(2) .
C41 C40 C46 116(2) .
C40 C41 H41 121.8 .
C42 C41 C40 116(2) .
C42 C41 H41 121.8 .
C43 C42 H42 119.2 .
C41 C42 C43 122(2) .
C41 C42 H42 119.2 .
N2 C46 C40 109.1(16) .
N2 C46 H46A 109.9 .
N2 C46 H46B 109.9 .
C40 C46 H46A 109.9 .
C40 C46 H46B 109.9 .
H46A C46 H46B 108.3 .
N2 C47 H47 120.3 .
N2 C47 C50 119(3) .
C50 C47 H47 120.3 .
N2 C48 H48 118.1 .
N2 C48 C49 124(3) .
C49 C48 H48 118.1 .
C48 C49 H49 120.0 .
C48 C49 C51 120(2) .
C51 C49 H49 120.0 .
C47 C50 H50 118.2 .
C51 C50 C47 124(2) .
C51 C50 H50 118.2 .
C50 C51 C49 114(2) .
C50 C51 C52 122(3) .
C52 C51 C49 124(3) .
C53 C52 C51 122(3) .
C54 C52 C51 123(3) .
C54 C52 C53 115(2) .
C52 C53 H53 121.5 .
C52 C53 C56 117(2) .
C56 C53 H53 121.5 .
C52 C54 H54 119.3 .
C52 C54 C55 121(2) .
C55 C54 H54 119.3 .
N1 C55 C54 122(3) .
N1 C55 H55 119.0 .
C54 C55 H55 119.0 .
N1 C56 C53 125(3) .
N1 C56 H56 117.4 .
C53 C56 H56 117.4 .
N1 C57 H57A 109.1 .
N1 C57 H57B 109.1 .
N1 C57 C58 112.6(18) .
H57A C57 H57B 107.8 .
C58 C57 H57A 109.1 .
C58 C57 H57B 109.1 .
C59 C58 C57 121(2) .
C63 C58 C57 121(2) .
C63 C58 C59 118(2) .
C58 C59 H59 117.7 .
C60 C59 C58 125(2) .
C60 C59 H59 117.7 .
C59 C60 H60 120.0 .
C59 C60 C61 120(3) .
C61 C60 H60 120.0 .
C62 C61 C60 116(3) .
C67 C61 C60 125(3) .
C67 C61 C62 119(3) .
C63 C62 C61 122(3) .
C63 C62 C64 119(2) .
C64 C62 C61 118(2) .
C58 C63 H63 120.9 .
C62 C63 C58 118(3) .
C62 C63 H63 120.9 .
C62 C64 H64 119.4 .
C65 C64 C62 121(2) .
C65 C64 H64 119.4 .
C64 C65 C66 126(2) .
C64 C65 C68 122(2) .
C66 C65 C68 112(2) .
C65 C66 H66 125.0 .
C65 C66 C67 110(2) .
C67 C66 H66 125.0 .
C61 C67 C66 125(2) .
C61 C67 H67 117.3 .
C66 C67 H67 117.3 .
N3 C68 C65 110.7(14) .
N3 C68 H68A 109.5 .
N3 C68 H68B 109.5 .
C65 C68 H68A 109.5 .
C65 C68 H68B 109.5 .
H68A C68 H68B 108.1 .
S17 C69 H69 121.9 .
C70 C69 S17 116(3) .
C70 C69 H69 121.9 .
S18 C70 H70 119.8 .
C69 C70 S18 120(3) .
C69 C70 H70 119.8 .
S17 C71 S18 114.2(13) .
C72 C71 S17 121.5(15) .
C72 C71 S18 123.6(15) .
S20 C72 S19 113.0(15) .
C71 C72 S19 125.8(16) .
C71 C72 S20 118.8(15) .
S19 C73 H73 127.4 .
C74 C73 S19 105.2(19) .
C74 C73 H73 127.4 .
S20 C74 H74 117.4 .
C73 C74 S20 125(3) .
C73 C74 H74 117.4 .
S15 C75 H75 121.4 .
C76 C75 S15 117.2(18) .
C76 C75 H75 121.4 .
S13 C76 H76 121.9 .
C75 C76 S13 116(2) .
C75 C76 H76 121.9 .
S15 C77 S13 117.0(16) .
C78 C77 S13 121.0(17) .
C78 C77 S15 122.0(19) .
S2 C78 S16 113.7(15) .
C77 C78 S2 122.6(19) .
C77 C78 S16 123.7(16) .
S16 C79 H79 121.6 .
C80 C79 S16 117(2) .
C80 C79 H79 121.6 .
S2 C80 H80 119.6 .
C79 C80 S2 121(2) .
C79 C80 H80 119.6 .
S23 C81 H81 129.0 .
C82 C81 S23 102(2) .
C82 C81 H81 129.0 .
S24 C82 H82 111.3 .
C81 C82 S24 137(3) .
C81 C82 H82 111.3 .
S23 C83 S24 114.4(11) .
C84 C83 S23 125.7(14) .
C84 C83 S24 119.9(14) .
S25 C84 S28 113.2(13) .
C83 C84 S25 120.6(14) .
C83 C84 S28 126.1(16) .
S28 C85 H85 111.0 .
C86 C85 S28 138(3) .
C86 C85 H85 111.0 .
S25 C86 H86 131.7 .
C85 C86 S25 97(2) .
C85 C86 H86 131.7 .
S27 C87 H87 118.9 .
C88 C87 S27 122(4) .
C88 C87 H87 118.9 .
S26 C88 H88 122.9 .
C87 C88 S26 114(4) .
C87 C88 H88 122.9 .
S27 C89 S26 111.1(16) .
C90 C89 S26 122.9(17) .
C90 C89 S27 125.7(19) .
S30 C90 S29 105.6(14) .
C89 C90 S29 129.7(18) .
C89 C90 S30 124.7(18) .
S29 C91 H91 129.1 .
C92 C91 S29 102(3) .
C92 C91 H91 129.1 .
S30 C92 H92 114.3 .
C91 C92 S30 131(3) .
C91 C92 H92 114.3 .
S9 C93 H93 124.8 .
C94 C93 S9 110(3) .
C94 C93 H93 124.8 .
S7 C94 H94 116.3 .
C93 C94 S7 127(3) .
C93 C94 H94 116.3 .
S7 C95 S9 115.9(14) .
C98 C95 S7 117.2(15) .
C98 C95 S9 119.4(15) .
S8 C96 H96 117.5 .
C97 C96 S8 125(3) .
C97 C96 H96 117.5 .
S6 C97 H97 126.1 .
C96 C97 S6 108(3) .
C96 C97 H97 126.1 .
S8 C98 S6 109.3(14) .
C95 C98 S6 126.6(16) .
C95 C98 S8 124.0(17) .
S1 C99 H99 120.0 .
C100 C99 S1 119.9(19) .
C100 C99 H99 120.0 .
S12 C100 H100 122.7 .
C99 C100 S12 115(2) .
C99 C100 H100 122.7 .
S1 C101 S12 113.6(12) .
C102 C101 S1 124.1(15) .
C102 C101 S12 122.2(16) .
S14 C102 S11 113.9(11) .
C101 C102 S11 121.7(15) .
C101 C102 S14 124.3(14) .
S14 C103 H103 122.0 .
C104 C103 S14 116.0(19) .
C104 C103 H103 122.0 .
S11 C104 H104 118.9 .
C103 C104 S11 122.2(18) .
C103 C104 H104 118.9 .
S4 C105 H105 119.6 .
C106 C105 S4 121(2) .
C106 C105 H105 119.6 .
S3 C106 H106 123.6 .
C105 C106 S3 113(2) .
C105 C106 H106 123.6 .
S3 C107 S4 114.1(15) .
C108 C107 S3 125(2) .
C108 C107 S4 121(2) .
S5 C108 S10 112.0(15) .
C107 C108 S5 127(2) .
C107 C108 S10 120(2) .
S10 C109 H109 117.6 .
C110 C109 S10 125(4) .
C110 C109 H109 117.6 .
S5 C110 H110 127.2 .
C109 C110 S5 106(4) .
C109 C110 H110 127.2 .
S22 C111 H111 118.3 .
C16 C111 S22 123(2) .
C16 C111 H111 118.3 .

loop_
_geom_bond_atom_site_label_1
_geom_bond_atom_site_label_2
_geom_bond_distance
_geom_bond_site_symmetry_2
S1 C99 1.71(3) .
S1 C101 1.73(2) .
S2 C78 1.76(2) .
S2 C80 1.70(3) .
S3 C106 1.67(3) .
S3 C107 1.68(2) .
S4 C105 1.78(3) .
S4 C107 1.76(2) .
S5 C108 1.76(3) .
S5 C110 1.75(4) .
S6 C97 1.73(4) .
S6 C98 1.788(18) .
S7 C94 1.74(3) .
S7 C95 1.764(18) .
S8 C96 1.67(3) .
S8 C98 1.759(19) .
S9 C93 1.76(4) .
S9 C95 1.778(18) .
S10 C108 1.79(2) .
S10 C109 1.68(5) .
S11 C102 1.795(19) .
S11 C104 1.68(3) .
S12 C100 1.74(2) .
S12 C101 1.77(2) .
S13 C76 1.74(3) .
S13 C77 1.73(3) .
S14 C102 1.75(2) .
S14 C103 1.69(3) .
S15 C75 1.72(2) .
S15 C77 1.72(2) .
S16 C78 1.77(3) .
S16 C79 1.77(2) .
S17 C69 1.68(4) .
S17 C71 1.742(17) .
S18 C70 1.79(3) .
S18 C71 1.775(18) .
S19 C72 1.733(19) .
S19 C73 1.88(2) .
S20 C72 1.707(19) .
S20 C74 1.63(4) .
S21 C10 1.82(2) .
S21 C16 1.77(3) .
S22 C10 1.68(2) .
S22 C111 1.67(2) .
S23 C81 1.734(19) .
S23 C83 1.751(16) .
S24 C82 1.768(18) .
S24 C83 1.777(16) .
S25 C84 1.736(17) .
S25 C86 1.762(18) .
S26 C88 1.76(4) .
S26 C89 1.755(19) .
S27 C87 1.71(4) .
S27 C89 1.736(19) .
S28 C84 1.747(16) .
S28 C85 1.725(18) .
S29 C90 1.786(19) .
S29 C91 1.79(3) .
S30 C90 1.778(19) .
S30 C92 1.73(3) .
N1 C55 1.29(3) .
N1 C56 1.22(3) .
N1 C57 1.43(3) .
N2 C46 1.50(3) .
N2 C47 1.36(3) .
N2 C48 1.27(3) .
N3 C4 1.33(2) .
N3 C5 1.36(2) .
N3 C68 1.54(2) .
N4 C8 1.36(2) .
N4 C11 1.37(2) .
N4 C12 1.53(2) .
N5 C24 1.55(3) .
N5 C25 1.35(3) .
N5 C26 1.30(2) .
N6 C32 1.31(2) .
N6 C34 1.34(2) .
N6 C35 1.53(2) .
P1 F2 1.537(18) .
P1 F4 1.557(17) .
P1 F6 1.613(15) .
P1 F5 1.512(18) .
P1 F1 1.608(19) .
P1 F3 1.589(15) .
P2 F7 1.615(17) .
P2 F10 1.600(15) .
P2 F9 1.562(17) .
P2 F8 1.636(18) .
P2 F11 1.561(16) .
P2 F12 1.525(17) .
P3 F13 1.662(16) .
P3 F14 1.575(16) .
P3 F15 1.579(16) .
P3 F16 1.552(14) .
P3 F17 1.639(19) .
P3 F18 1.578(17) .
P4 F19 1.50(2) .
P4 F21 1.47(2) .
P4 F23 1.661(19) .
P4 F22 1.47(2) .
P4 F24 1.57(2) .
P4 F20 1.48(2) .
P5 F26 1.622(18) .
P5 F28 1.586(17) .
P5 F27 1.64(2) .
P5 F29 1.53(2) .
P5 F25 1.616(16) .
P5 F30 1.56(2) .
P6 F36 1.557(14) .
P6 F31 1.55(2) .
P6 F35 1.601(14) .
P6 F33 1.606(16) .
P6 F34 1.574(19) .
P6 F32 1.553(15) .
C1 C2 1.47(3) .
C1 C7 1.36(3) .
C1 C9 1.38(3) .
C2 C3 1.36(3) .
C2 C6 1.38(3) .
C3 H3 0.9500 .
C3 C4 1.34(3) .
C4 H4 0.9500 .
C5 H5 0.9500 .
C5 C6 1.36(3) .
C6 H6 0.9500 .
C7 H7 0.9500 .
C7 C8 1.36(2) .
C8 H8 0.9500 .
C9 H9 0.9500 .
C9 C11 1.43(3) .
C10 C10 1.31(3) 3_565
C11 H11 0.9500 .
C12 H12A 0.9900 .
C12 H12B 0.9900 .
C12 C13 1.54(2) .
C13 C14 1.45(3) .
C13 C15 1.32(2) .
C14 H14 0.9500 .
C14 C18 1.36(2) .
C15 H15 0.9500 .
C15 C23 1.39(3) .
C16 H16 0.9500 .
C16 C111 1.29(3) .
C17 C18 1.35(3) .
C17 C19 1.34(3) .
C17 C23 1.51(3) .
C18 H18 0.9500 .
C19 H19 0.9500 .
C19 C20 1.35(3) .
C20 H20 0.9500 .
C20 C21 1.42(3) .
C21 C22 1.36(3) .
C21 C24 1.50(3) .
C22 H22 0.9500 .
C22 C23 1.37(2) .
C24 H24A 0.9900 .
C24 H24B 0.9900 .
C25 H25 0.9500 .
C25 C28 1.41(3) .
C26 H26 0.9500 .
C26 C27 1.35(3) .
C27 H27 0.9500 .
C27 C29 1.46(3) .
C28 H28 0.9500 .
C28 C29 1.36(3) .
C29 C30 1.46(3) .
C30 C31 1.37(3) .
C30 C33 1.43(3) .
C31 H31 0.9500 .
C31 C32 1.43(3) .
C32 H32 0.9500 .
C33 H33 0.9500 .
C33 C34 1.35(3) .
C34 H34 0.9500 .
C35 H35A 0.9900 .
C35 H35B 0.9900 .
C35 C36 1.47(2) .
C38 C43 1.3900 .
C38 C37 1.3900 .
C38 C39 1.35(2) .
C43 C44 1.3900 .
C43 C42 1.48(2) .
C44 H44 0.9500 .
C44 C45 1.3900 .
C45 H45 0.9500 .
C45 C36 1.3900 .
C36 C37 1.3900 .
C37 H37 0.9500 .
C39 H39 0.9500 .
C39 C40 1.30(2) .
C40 C41 1.47(3) .
C40 C46 1.52(3) .
C41 H41 0.9500 .
C41 C42 1.30(2) .
C42 H42 0.9500 .
C46 H46A 0.9900 .
C46 H46B 0.9900 .
C47 H47 0.9500 .
C47 C50 1.39(3) .
C48 H48 0.9500 .
C48 C49 1.37(3) .
C49 H49 0.9500 .
C49 C51 1.44(3) .
C50 H50 0.9500 .
C50 C51 1.35(3) .
C51 C52 1.43(3) .
C52 C53 1.42(3) .
C52 C54 1.33(3) .
C53 H53 0.9500 .
C53 C56 1.44(3) .
C54 H54 0.9500 .
C54 C55 1.42(3) .
C55 H55 0.9500 .
C56 H56 0.9500 .
C57 H57A 0.9900 .
C57 H57B 0.9900 .
C57 C58 1.50(3) .
C58 C59 1.39(3) .
C58 C63 1.41(3) .
C59 H59 0.9500 .
C59 C60 1.25(2) .
C60 H60 0.9500 .
C60 C61 1.45(3) .
C61 C62 1.40(3) .
C61 C67 1.35(3) .
C62 C63 1.36(3) .
C62 C64 1.38(2) .
C63 H63 0.9500 .
C64 H64 0.9500 .
C64 C65 1.36(2) .
C65 C66 1.39(2) .
C65 C68 1.60(3) .
C66 H66 0.9500 .
C66 C67 1.48(3) .
C67 H67 0.9500 .
C68 H68A 0.9900 .
C68 H68B 0.9900 .
C69 H69 0.9500 .
C69 C70 1.278(8) .
C70 H70 0.9500 .
C71 C72 1.36(3) .
C73 H73 0.9500 .
C73 C74 1.40(3) .
C74 H74 0.9500 .
C75 H75 0.9500 .
C75 C76 1.39(3) .
C76 H76 0.9500 .
C77 C78 1.36(3) .
C79 H79 0.9500 .
C79 C80 1.28(3) .
C80 H80 0.9500 .
C81 H81 0.9500 .
C81 C82 1.26(3) .
C82 H82 0.9500 .
C83 C84 1.283(16) .
C85 H85 0.9500 .
C85 C86 1.36(3) .
C86 H86 0.9500 .
C87 H87 0.9500 .
C87 C88 1.25(4) .
C88 H88 0.9500 .
C89 C90 1.29(3) .
C91 H91 0.9500 .
C91 C92 1.29(4) .
C92 H92 0.9500 .
C93 H93 0.9500 .
C93 C94 1.32(3) .
C94 H94 0.9500 .
C95 C98 1.34(2) .
C96 H96 0.9500 .
C96 C97 1.39(4) .
C97 H97 0.9500 .
C99 H99 0.9500 .
C99 C100 1.34(3) .
C100 H100 0.9500 .
C101 C102 1.31(2) .
C103 H103 0.9500 .
C103 C104 1.33(3) .
C104 H104 0.9500 .
C105 H105 0.9500 .
C105 C106 1.32(3) .
C106 H106 0.9500 .
C107 C108 1.29(3) .
C109 H109 0.9500 .
C109 C110 1.42(5) .
C110 H110 0.9500 .
C111 H111 0.9500 .

loop_
_smtbx_masks_void_nr
_smtbx_masks_void_average_x
_smtbx_masks_void_average_y
_smtbx_masks_void_average_z
_smtbx_masks_void_volume
_smtbx_masks_void_count_electrons
1 -0.083 -0.569 -0.306 3896.0 418.7
2 0.016 0.088 0.238 0.3 0.0
3 -0.016 0.912 0.762 0.3 0.0
4 0.031 0.519 0.100 0.1 0.0
5 0.156 0.120 0.812 0.1 0.0
6 0.195 0.667 0.119 0.2 0.0
7 0.219 0.278 0.212 0.1 0.0
8 0.281 0.778 0.287 0.1 0.0
9 0.305 0.167 0.381 0.2 0.0
10 0.344 0.620 0.688 0.1 0.0
11 0.469 0.019 0.400 0.1 0.0
12 0.484 0.588 0.263 0.3 0.0
13 0.516 0.412 0.738 0.3 0.0
14 0.531 0.981 0.600 0.1 0.0
15 0.656 0.380 0.312 0.1 0.0
16 0.695 0.833 0.619 0.2 0.0
17 0.719 0.222 0.713 0.1 0.0
18 0.781 0.722 0.787 0.1 0.0
19 0.805 0.333 0.881 0.2 0.0
20 0.844 0.880 0.188 0.1 0.0
21 0.969 0.481 0.900 0.1 0.0
